data_4115052
loop_
_publ_author_name
'Mikio Yasutake'
'Toru Koga'
'Youichi Sakamoto'
'Shingo Komatsu'
'Ming Zhou'
'Katsuya Sako'
'Hitoshi Tatemitsu'
'Satoru Onaka'
'Yoshio Aso'
'Shinobu Inoue'
'Teruo Shinmyozu'

_publ_section_title
;
 An Alternative Synthetic Route of [35](1,2,3,4,5)Cyclophane, and
 Structural Properties of Multibridged [3n]Cyclophanes and Their
 Charge-Transfer Complexes in the Solid State1
;
_journal_name_full 'Journal of the American Chemical Society'
_journal_page_first 10136
_journal_page_last 10145
_journal_paper_doi 10.1021/ja012363k
_journal_volume 124
_journal_year 2002
_chemical_formula_moiety 'C21 H24 '
_chemical_formula_sum 'C21 H24'
_chemical_formula_weight 276.42
_space_group_IT_number 14
_symmetry_cell_setting monoclinic
_symmetry_Int_Tables_number 14
_symmetry_space_group_name_Hall '-P 2yab'
_symmetry_space_group_name_H-M 'P 1 21/a 1'
_cell_angle_alpha 90
_cell_angle_beta 93.041(2)
_cell_angle_gamma 90
_cell_formula_units_Z 4
_cell_length_a 9.8714(7)
_cell_length_b 11.905(1)
_cell_length_c 13.335(1)
_cell_measurement_reflns_used 7494
_cell_measurement_temperature 93.2
_cell_measurement_theta_max 27.4
_cell_measurement_theta_min 2.3
_cell_volume 1564.9(2)
_computing_cell_refinement PROCESS
_computing_data_collection PROCESS
_computing_data_reduction 'teXsan Ver. 1.10'
_computing_publication_material 'teXsan Ver. 1.10'
_computing_structure_refinement 'teXsan Ver. 1.10'
_computing_structure_solution SHELXS97
_diffrn_measured_fraction_theta_full 0.9941
_diffrn_measured_fraction_theta_max 0.9941
_diffrn_measurement_device_type 'Rigaku RAXIS-RAPID Imaging Plate'
_diffrn_measurement_method \w
_diffrn_radiation_type 'Mo K\a'
_diffrn_radiation_wavelength 0.7107
_diffrn_reflns_av_R_equivalents 0.039
_diffrn_reflns_limit_h_max 12
_diffrn_reflns_limit_h_min 0
_diffrn_reflns_limit_k_max 15
_diffrn_reflns_limit_k_min 0
_diffrn_reflns_limit_l_max 17
_diffrn_reflns_limit_l_min -17
_diffrn_reflns_number 3556
_diffrn_reflns_theta_full 27.48
_diffrn_reflns_theta_max 27.48
_exptl_absorpt_coefficient_mu 0.065
_exptl_absorpt_correction_T_max 0.993
_exptl_absorpt_correction_T_min 0.886
_exptl_absorpt_correction_type multi-scan
_exptl_absorpt_process_details '(Higashi, 1995)'
_exptl_crystal_colour colorless
_exptl_crystal_density_diffrn 1.173
_exptl_crystal_description prism
_exptl_crystal_size_max 0.400
_exptl_crystal_size_mid 0.200
_exptl_crystal_size_min 0.100
_refine_diff_density_max 0.44
_refine_diff_density_min -0.26
_refine_ls_extinction_coef 0.012(9)
_refine_ls_extinction_method 'Zachariasen(1967) type 2 gaussian isotropic'
_refine_ls_goodness_of_fit_ref 1.461
_refine_ls_hydrogen_treatment noref
_refine_ls_number_parameters 200
_refine_ls_number_reflns 1426
_refine_ls_R_factor_gt 0.0687
_refine_ls_shift/su_max 0.0003
_refine_ls_structure_factor_coef F
_refine_ls_weighting_details 'w = 1/[\s^2^(Fo) + 0.00331|Fo|^2^]'
_refine_ls_weighting_scheme calc
_refine_ls_wR_factor_ref 0.1031
_reflns_number_gt 1426
_reflns_number_total 3556
_reflns_threshold_expression F^2^>3.0\s(F^2^)
_cod_data_source_file ja012363k_02.cif
_cod_data_source_block 33CP-6
_cod_original_formula_sum 'C21 H24 '
_cod_database_code 4115052

loop_
_symmetry_equiv_pos_as_xyz
x,y,z
1/2-x,1/2+y,-z
-x,-y,-z
1/2+x,1/2-y,z

loop_
_atom_site_label
_atom_site_type_symbol
_atom_site_fract_x
_atom_site_fract_y
_atom_site_fract_z
_atom_site_U_iso_or_equiv
_atom_site_adp_type
_atom_site_occupancy
_atom_site_calc_flag
_atom_site_refinement_flags
C(1) C 0.8827(4) 0.4723(4) 0.8089(3) 0.048(1) Uani 1.00 d .
C(2) C 0.8057(4) 0.5100(4) 0.8865(3) 0.042(1) Uani 1.00 d .
C(3) C 0.7065(5) 0.5898(4) 0.8657(3) 0.048(1) Uani 1.00 d .
C(4) C 0.6794(5) 0.6299(4) 0.7674(3) 0.055(2) Uani 1.00 d .
C(5) C 0.7585(6) 0.5911(4) 0.6928(3) 0.059(2) Uani 1.00 d .
C(6) C 0.8577(5) 0.5090(5) 0.7102(3) 0.058(2) Uani 1.00 d .
C(7) C 0.8150(5) 0.4511(4) 0.9874(3) 0.052(1) Uani 1.00 d .
C(8) C 0.696(1) 0.3688(7) 1.0085(6) 0.040(3) Uani 0.50 d P
C(9) C 0.7813(10) 0.3388(8) 0.9895(6) 0.036(2) Uani 0.50 d P
C(10) C 0.6478(5) 0.2875(5) 0.9478(4) 0.076(2) Uani 1.00 d .
C(11) C 0.6010(5) 0.3182(4) 0.8403(4) 0.051(1) Uani 1.00 d .
C(12) C 0.4993(4) 0.3954(4) 0.8210(3) 0.052(1) Uani 1.00 d .
C(13) C 0.4718(4) 0.4388(4) 0.7256(3) 0.046(1) Uani 1.00 d .
C(14) C 0.5459(5) 0.3994(4) 0.6470(3) 0.048(1) Uani 1.00 d .
C(15) C 0.6491(5) 0.3210(4) 0.6636(3) 0.054(1) Uani 1.00 d .
C(16) C 0.6734(5) 0.2801(4) 0.7607(4) 0.053(1) Uani 1.00 d .
C(17) C 0.3770(5) 0.5381(5) 0.7099(4) 0.070(2) Uani 1.00 d .
C(18) C 0.4480(8) 0.6446(6) 0.6746(5) 0.099(2) Uani 1.00 d .
C(19) C 0.5536(7) 0.7016(5) 0.7449(4) 0.091(2) Uani 1.00 d .
C(20) C 0.9241(6) 0.4463(7) 0.6238(4) 0.099(2) Uani 1.00 d .
C(21) C 0.8286(9) 0.3868(7) 0.5512(5) 0.110(3) Uani 1.00 d .
C(22) C 0.7447(7) 0.2925(6) 0.5832(4) 0.080(2) Uani 1.00 d .
H(1) H 0.9538 0.4165 0.8239 0.0592 Uiso 1.00 calc .
H(2) H 0.6524 0.6174 0.9195 0.0594 Uiso 1.00 calc .
H(3) H 0.7432 0.6200 0.6246 0.0704 Uiso 1.00 calc .
H(4) H 0.8994 0.4727 1.0275 0.0831 Uiso 1.00 calc .
H(5) H 0.8003 0.4803 1.0496 0.0831 Uiso 1.00 calc .
H(6) H 0.6087 0.4235 1.0080 0.0831 Uiso 0.50 calc P
H(7) H 0.7047 0.3318 1.0810 0.0831 Uiso 0.50 calc P
H(8) H 0.8196 0.3262 1.0711 0.0831 Uiso 0.50 calc P
H(9) H 0.8571 0.3085 0.9450 0.0831 Uiso 0.50 calc P
H(10) H 0.6036 0.2184 0.9622 0.0831 Uiso 1.00 calc .
H(11) H 0.5669 0.3008 1.0108 0.0831 Uiso 1.00 calc .
H(12) H 0.4456 0.4223 0.8770 0.0654 Uiso 1.00 calc .
H(13) H 0.5225 0.4261 0.5800 0.0562 Uiso 1.00 calc .
H(14) H 0.7460 0.2246 0.7732 0.0648 Uiso 1.00 calc .
H(15) H 0.3034 0.5176 0.6635 0.0881 Uiso 1.00 calc .
H(16) H 0.3365 0.5537 0.7738 0.0881 Uiso 1.00 calc .
H(17) H 0.4921 0.6254 0.6151 0.1169 Uiso 1.00 calc .
H(18) H 0.3783 0.6995 0.6564 0.1169 Uiso 1.00 calc .
H(19) H 0.5781 0.7719 0.7159 0.1111 Uiso 1.00 calc .
H(20) H 0.5102 0.7186 0.8067 0.1111 Uiso 1.00 calc .
H(21) H 0.9785 0.4985 0.5875 0.1173 Uiso 1.00 calc .
H(22) H 0.9872 0.3905 0.6527 0.1173 Uiso 1.00 calc .
H(23) H 0.8785 0.3604 0.4956 0.1293 Uiso 1.00 calc .
H(24) H 0.7653 0.4428 0.5245 0.1293 Uiso 1.00 calc .
H(25) H 0.6931 0.2633 0.5254 0.0940 Uiso 1.00 calc .
H(26) H 0.8050 0.2342 0.6074 0.0940 Uiso 1.00 calc .

loop_
_atom_site_aniso_label
_atom_site_aniso_U_11
_atom_site_aniso_U_22
_atom_site_aniso_U_33
_atom_site_aniso_U_12
_atom_site_aniso_U_13
_atom_site_aniso_U_23
C(1) 0.035(2) 0.070(3) 0.039(2) -0.014(2) -0.001(2) 0.003(2)
C(2) 0.040(2) 0.050(3) 0.035(2) -0.016(2) -0.001(2) -0.003(2)
C(3) 0.063(3) 0.045(3) 0.035(2) -0.009(2) -0.001(2) -0.011(2)
C(4) 0.081(4) 0.033(3) 0.048(3) -0.002(2) -0.013(3) -0.003(2)
C(5) 0.092(4) 0.051(3) 0.034(2) -0.029(3) -0.008(3) 0.016(2)
C(6) 0.050(3) 0.086(4) 0.039(2) -0.022(3) 0.008(2) 0.007(2)
C(7) 0.052(3) 0.078(4) 0.026(2) -0.015(3) -0.009(2) 0.002(2)
C(8) 0.049(6) 0.040(5) 0.030(4) -0.001(5) -0.003(4) 0.011(4)
C(9) 0.030(5) 0.046(6) 0.032(4) 0.003(4) -0.004(4) 0.008(4)
C(10) 0.072(4) 0.094(4) 0.059(3) -0.041(3) -0.026(3) 0.046(3)
C(11) 0.044(3) 0.049(3) 0.057(3) -0.023(2) -0.022(2) 0.022(2)
C(12) 0.036(3) 0.074(3) 0.044(2) -0.013(2) -0.011(2) 0.012(2)
C(13) 0.036(2) 0.051(3) 0.050(3) 0.001(2) -0.014(2) 0.004(2)
C(14) 0.056(3) 0.045(3) 0.040(2) 0.006(2) -0.018(2) 0.004(2)
C(15) 0.062(3) 0.047(3) 0.049(3) 0.005(2) -0.016(2) -0.008(2)
C(16) 0.056(3) 0.031(2) 0.070(3) 0.001(2) -0.021(3) 0.004(2)
C(17) 0.062(3) 0.087(5) 0.060(3) 0.026(3) -0.016(3) 0.003(3)
C(18) 0.121(5) 0.074(4) 0.097(4) 0.049(4) -0.044(4) -0.021(4)
C(19) 0.146(6) 0.052(3) 0.071(4) 0.030(4) -0.039(4) -0.014(3)
C(20) 0.058(4) 0.202(8) 0.038(3) -0.005(4) 0.020(3) 0.009(4)
C(21) 0.145(7) 0.128(7) 0.059(4) 0.018(6) 0.038(4) -0.027(4)
C(22) 0.095(5) 0.086(4) 0.058(3) 0.033(4) -0.023(3) -0.026(3)

loop_
_atom_type_symbol
_atom_type_description
_atom_type_scat_dispersion_real
_atom_type_scat_dispersion_imag
_atom_type_scat_source
C C 0.003 0.002
;International Tables for Crystallography
(1992, Vol. C, Tables 4.2.6.8 and 6.1.1.1)
;
H H 0.000 0.000
;International Tables for Crystallography
(1992, Vol. C, Table 6.1.1.2)
;

loop_
_geom_angle_atom_site_label_1
_geom_angle_atom_site_label_2
_geom_angle_atom_site_label_3
_geom_angle
_geom_angle_site_symmetry_2
_geom_angle_site_symmetry_3
_geom_angle_publ_flag
C(4) C(1) C(5) 121.5(4) 1_555 1_555 yes
C(4) C(1) C(13) 120.6(4) 1_555 1_555 yes
C(5) C(1) C(13) 117.5(4) 1_555 1_555 yes
C(7) C(2) C(18) 121.6(4) 1_555 1_555 yes
C(18) C(3) C(21) 113.9(4) 1_555 1_555 yes
C(1) C(4) C(23) 114.6(5) 1_555 1_555 yes
C(1) C(5) C(6) 121.6(3) 1_555 1_555 yes
C(5) C(6) C(8) 121.5(4) 1_555 1_555 yes
C(5) C(6) C(11) 118.5(4) 1_555 1_555 yes
C(8) C(6) C(11) 119.6(4) 1_555 1_555 yes
C(2) C(7) C(15) 120.6(4) 1_555 1_555 yes
C(2) C(7) C(17) 118.8(4) 1_555 1_555 yes
C(15) C(7) C(17) 119.9(4) 1_555 1_555 yes
C(6) C(8) C(21) 113.0(4) 1_555 1_555 yes
C(10) C(9) C(16) 122.1(4) 1_555 1_555 yes
C(10) C(9) C(17) 118.0(4) 1_555 1_555 yes
C(16) C(9) C(17) 119.3(5) 1_555 1_555 yes
C(9) C(10) C(18) 122.2(4) 1_555 1_555 yes
C(6) C(11) C(14) 121.6(4) 1_555 1_555 yes
C(14) C(12) C(22) 118.8(5) 1_555 1_555 yes
C(14) C(12) C(24) 117.0(4) 1_555 1_555 yes
C(22) C(12) C(24) 37.6(5) 1_555 1_555 yes
C(1) C(13) C(14) 122.2(4) 1_555 1_555 yes
C(11) C(14) C(12) 121.3(5) 1_555 1_555 yes
C(11) C(14) C(13) 118.4(4) 1_555 1_555 yes
C(12) C(14) C(13) 119.8(4) 1_555 1_555 yes
C(7) C(15) C(22) 115.8(4) 1_555 1_555 yes
C(7) C(15) C(24) 116.7(4) 1_555 1_555 yes
C(22) C(15) C(24) 36.8(4) 1_555 1_555 yes
C(9) C(16) C(23) 115.5(5) 1_555 1_555 yes
C(7) C(17) C(9) 121.3(4) 1_555 1_555 yes
C(2) C(18) C(3) 119.0(5) 1_555 1_555 yes
C(2) C(18) C(10) 117.9(4) 1_555 1_555 yes
C(3) C(18) C(10) 122.4(4) 1_555 1_555 yes
C(3) C(21) C(8) 117.3(5) 1_555 1_555 yes
C(12) C(22) C(15) 126.5(7) 1_555 1_555 yes
C(12) C(22) C(24) 81.9(8) 1_555 1_555 yes
C(15) C(22) C(24) 60.9(8) 1_555 1_555 yes
C(4) C(23) C(16) 119.7(5) 1_555 1_555 yes
C(12) C(24) C(15) 126.5(7) 1_555 1_555 yes
C(12) C(24) C(22) 60.4(7) 1_555 1_555 yes
C(15) C(24) C(22) 82.3(9) 1_555 1_555 yes

loop_
_geom_bond_atom_site_label_1
_geom_bond_atom_site_label_2
_geom_bond_distance
_geom_bond_publ_flag
C(1) C(2) 1.391(6) yes
C(1) C(3) 2.387(7) yes
C(1) C(4) 2.782(7) yes
C(1) C(5) 2.388(6) yes
C(1) C(6) 1.396(6) yes
C(1) C(7) 2.520(6) yes
C(1) C(9) 3.096(10) yes
C(1) C(16) 3.127(6) yes
C(1) C(20) 2.543(7) yes
C(2) C(3) 1.383(6) yes
C(2) C(4) 2.431(6) yes
C(2) C(5) 2.775(6) yes
C(2) C(6) 2.433(6) yes
C(2) C(7) 1.515(6) yes
C(2) C(8) 2.611(10) yes
C(2) C(9) 2.476(9) yes
C(2) C(11) 3.089(6) yes
C(3) C(4) 1.407(6) yes
C(3) C(5) 2.389(6) yes
C(3) C(6) 2.789(7) yes
C(3) C(7) 2.515(6) yes
C(3) C(12) 3.125(6) yes
C(3) C(19) 2.527(7) yes
C(4) C(5) 1.377(7) yes
C(4) C(6) 2.427(8) yes
C(4) C(13) 3.093(6) yes
C(4) C(18) 2.546(8) yes
C(4) C(19) 1.524(7) yes
C(5) C(6) 1.394(8) yes
C(5) C(14) 3.139(7) yes
C(5) C(18) 3.127(10) yes
C(5) C(19) 2.541(9) yes
C(5) C(20) 2.579(9) yes
C(5) C(21) 3.177(9) yes
C(6) C(15) 3.082(7) yes
C(6) C(20) 1.549(8) yes
C(6) C(21) 2.575(8) yes
C(7) C(8) 1.56(1) yes
C(7) C(9) 1.379(10) yes
C(7) C(10) 2.589(7) yes
C(8) C(9) 0.96(1) yes
C(8) C(10) 1.33(1) yes
C(8) C(11) 2.460(9) yes
C(8) C(12) 3.101(9) yes
C(9) C(10) 1.530(10) yes
C(9) C(11) 2.609(8) yes
C(10) C(11) 1.527(6) yes
C(10) C(12) 2.528(6) yes
C(10) C(16) 2.523(7) yes
C(11) C(12) 1.375(6) yes
C(11) C(13) 2.413(6) yes
C(11) C(14) 2.780(6) yes
C(11) C(15) 2.429(7) yes
C(11) C(16) 1.387(7) yes
C(12) C(13) 1.387(6) yes
C(12) C(14) 2.389(6) yes
C(12) C(15) 2.776(7) yes
C(12) C(16) 2.373(7) yes
C(12) C(17) 2.520(7) yes
C(13) C(14) 1.391(6) yes
C(13) C(15) 2.423(7) yes
C(13) C(16) 2.766(6) yes
C(13) C(17) 1.515(6) yes
C(13) C(18) 2.550(8) yes
C(14) C(15) 1.391(6) yes
C(14) C(16) 2.387(6) yes
C(14) C(17) 2.521(7) yes
C(14) C(18) 3.103(7) yes
C(14) C(21) 3.134(10) yes
C(14) C(22) 2.525(8) yes
C(15) C(16) 1.392(7) yes
C(15) C(20) 3.167(8) yes
C(15) C(21) 2.506(10) yes
C(15) C(22) 1.504(8) yes
C(16) C(22) 2.510(9) yes
C(17) C(18) 1.536(9) yes
C(17) C(19) 2.639(9) yes
C(18) C(19) 1.524(8) yes
C(20) C(21) 1.493(10) yes
C(20) C(22) 2.585(10) yes
C(21) C(22) 1.472(10) yes

loop_
_geom_contact_atom_site_label_1
_geom_contact_atom_site_label_2
_geom_contact_distance
_geom_contact_site_symmetry_2
C(1) C(4) 2.782(7) .
C(1) C(7) 2.520(6) .
C(1) C(9) 3.096(10) .
C(1) C(16) 3.127(6) .
C(1) C(20) 2.543(7) .
C(2) C(5) 2.775(6) .
C(2) C(8) 2.611(10) .
C(2) C(11) 3.089(6) .
C(3) C(6) 2.789(7) .
C(3) C(7) 2.515(6) .
C(3) C(12) 3.125(6) .
C(3) C(19) 2.527(7) .
C(4) C(13) 3.093(6) .
C(4) C(18) 2.546(8) .
C(5) C(14) 3.139(7) .
C(5) C(18) 3.127(10) .
C(5) C(19) 2.541(9) .
C(5) C(20) 2.579(9) .
C(5) C(21) 3.177(9) .
C(6) C(15) 3.082(7) .
C(6) C(21) 2.575(8) .
C(7) C(10) 2.589(7) .
C(8) C(12) 3.101(9) .
C(9) C(11) 2.609(8) .
C(10) C(12) 2.528(6) .
C(10) C(16) 2.523(7) .
C(11) C(14) 2.780(6) .
C(12) C(15) 2.776(7) .
C(12) C(17) 2.520(7) .
C(13) C(16) 2.766(6) .
C(13) C(18) 2.550(8) .
C(14) C(17) 2.521(7) .
C(14) C(18) 3.103(7) .
C(14) C(21) 3.134(10) .
C(14) C(22) 2.525(8) .
C(15) C(20) 3.167(8) .
C(15) C(21) 2.506(10) .
C(16) C(22) 2.510(9) .
C(17) C(19) 2.639(9) .
C(20) C(22) 2.585(10) .
C(3) C(9) 3.536(9) 2_657

loop_
_geom_torsion_atom_site_label_1
_geom_torsion_atom_site_label_2
_geom_torsion_atom_site_label_3
_geom_torsion_atom_site_label_4
_geom_torsion
_geom_torsion_site_symmetry_1
_geom_torsion_site_symmetry_2
_geom_torsion_site_symmetry_3
_geom_torsion_site_symmetry_4
_geom_torsion_publ_flag
C(1) C(2) C(3) C(4) 2.3(6) 1_555 1_555 1_555 1_555 yes
C(1) C(2) C(3) C(5) 0.9(4) 1_555 1_555 1_555 1_555 yes
C(1) C(2) C(3) C(6) 1.5(3) 1_555 1_555 1_555 1_555 yes
C(1) C(2) C(3) C(7) 170.2(6) 1_555 1_555 1_555 1_555 yes
C(1) C(2) C(3) C(12) 90.5(4) 1_555 1_555 1_555 1_555 yes
C(1) C(2) C(3) C(19) 14.5(10) 1_555 1_555 1_555 1_555 yes
C(1) C(2) C(4) C(5) -0.4(4) 1_555 1_555 1_555 1_555 yes
C(1) C(2) C(4) C(6) 1.1(3) 1_555 1_555 1_555 1_555 yes
C(1) C(2) C(4) C(13) 90.7(3) 1_555 1_555 1_555 1_555 yes
C(1) C(2) C(4) C(18) 106.9(5) 1_555 1_555 1_555 1_555 yes
C(1) C(2) C(4) C(19) 164.4(6) 1_555 1_555 1_555 1_555 yes
C(1) C(2) C(5) C(6) 2.2(3) 1_555 1_555 1_555 1_555 yes
C(1) C(2) C(5) C(14) 90.6(3) 1_555 1_555 1_555 1_555 yes
C(1) C(2) C(5) C(18) 148.9(3) 1_555 1_555 1_555 1_555 yes
C(1) C(2) C(5) C(19) 174.6(3) 1_555 1_555 1_555 1_555 yes
C(1) C(2) C(5) C(20) 7.8(3) 1_555 1_555 1_555 1_555 yes
C(1) C(2) C(5) C(21) 32.2(3) 1_555 1_555 1_555 1_555 yes
C(1) C(2) C(6) C(15) 92.7(5) 1_555 1_555 1_555 1_555 yes
C(1) C(2) C(6) C(20) 21.5(7) 1_555 1_555 1_555 1_555 yes
C(1) C(2) C(6) C(21) 75.9(7) 1_555 1_555 1_555 1_555 yes
C(1) C(2) C(7) C(8) -101.5(6) 1_555 1_555 1_555 1_555 yes
C(1) C(2) C(7) C(9) -59.5(7) 1_555 1_555 1_555 1_555 yes
C(1) C(2) C(7) C(10) -82.8(4) 1_555 1_555 1_555 1_555 yes
C(1) C(2) C(8) C(9) 34.1(9) 1_555 1_555 1_555 1_555 yes
C(1) C(2) C(8) C(10) -42.4(8) 1_555 1_555 1_555 1_555 yes
C(1) C(2) C(8) C(11) -59.0(4) 1_555 1_555 1_555 1_555 yes
C(1) C(2) C(8) C(12) -85.4(4) 1_555 1_555 1_555 1_555 yes
C(1) C(2) C(9) C(10) -92.6(6) 1_555 1_555 1_555 1_555 yes
C(1) C(2) C(9) C(11) -80.0(3) 1_555 1_555 1_555 1_555 yes
C(1) C(2) C(11) C(12) -119.9(4) 1_555 1_555 1_555 1_555 yes
C(1) C(2) C(11) C(13) -90.6(3) 1_555 1_555 1_555 1_555 yes
C(1) C(2) C(11) C(14) -60.6(3) 1_555 1_555 1_555 1_555 yes
C(1) C(2) C(11) C(15) -30.6(3) 1_555 1_555 1_555 1_555 yes
C(1) C(2) C(11) C(16) -1.5(4) 1_555 1_555 1_555 1_555 yes
C(1) C(3) C(4) C(5) -1.6(5) 1_555 1_555 1_555 1_555 yes
C(1) C(3) C(4) C(6) 0.4(2) 1_555 1_555 1_555 1_555 yes
C(1) C(3) C(4) C(13) 89.9(2) 1_555 1_555 1_555 1_555 yes
C(1) C(3) C(4) C(18) 131.4(4) 1_555 1_555 1_555 1_555 yes
C(1) C(3) C(4) C(19) 170.4(4) 1_555 1_555 1_555 1_555 yes
C(1) C(3) C(5) C(6) 1.6(3) 1_555 1_555 1_555 1_555 yes
C(1) C(3) C(5) C(14) 90.4(2) 1_555 1_555 1_555 1_555 yes
C(1) C(3) C(5) C(18) 149.1(2) 1_555 1_555 1_555 1_555 yes
C(1) C(3) C(5) C(19) 173.4(3) 1_555 1_555 1_555 1_555 yes
C(1) C(3) C(5) C(20) 8.6(3) 1_555 1_555 1_555 1_555 yes
C(1) C(3) C(5) C(21) 41.0(3) 1_555 1_555 1_555 1_555 yes
C(1) C(3) C(6) C(15) 92.2(3) 1_555 1_555 1_555 1_555 yes
C(1) C(3) C(6) C(20) 82(2) 1_555 1_555 1_555 1_555 yes
C(1) C(3) C(6) C(21) 112.3(6) 1_555 1_555 1_555 1_555 yes
C(1) C(3) C(7) C(8) -115.1(4) 1_555 1_555 1_555 1_555 yes
C(1) C(3) C(7) C(9) -80.6(6) 1_555 1_555 1_555 1_555 yes
C(1) C(3) C(7) C(10) -91.1(2) 1_555 1_555 1_555 1_555 yes
C(1) C(3) C(12) C(13) -92.2(3) 1_555 1_555 1_555 1_555 yes
C(1) C(3) C(12) C(14) -61.5(2) 1_555 1_555 1_555 1_555 yes
C(1) C(3) C(12) C(15) -31.4(2) 1_555 1_555 1_555 1_555 yes
C(1) C(3) C(12) C(16) -1.3(2) 1_555 1_555 1_555 1_555 yes
C(1) C(3) C(12) C(17) -123.0(2) 1_555 1_555 1_555 1_555 yes
C(1) C(4) C(5) C(6) 2.5(4) 1_555 1_555 1_555 1_555 yes
C(1) C(4) C(5) C(14) 90.6(2) 1_555 1_555 1_555 1_555 yes
C(1) C(4) C(5) C(18) 141.7(3) 1_555 1_555 1_555 1_555 yes
C(1) C(4) C(5) C(19) 170.1(4) 1_555 1_555 1_555 1_555 yes
C(1) C(4) C(5) C(20) 17.3(7) 1_555 1_555 1_555 1_555 yes
C(1) C(4) C(5) C(21) 71.9(6) 1_555 1_555 1_555 1_555 yes
C(1) C(4) C(6) C(15) 92.6(3) 1_555 1_555 1_555 1_555 yes
C(1) C(4) C(6) C(20) 160.5(10) 1_555 1_555 1_555 1_555 yes
C(1) C(4) C(6) C(21) 135.3(5) 1_555 1_555 1_555 1_555 yes
C(1) C(4) C(13) C(14) -61.3(3) 1_555 1_555 1_555 1_555 yes
C(1) C(4) C(13) C(15) -31.9(2) 1_555 1_555 1_555 1_555 yes
C(1) C(4) C(13) C(16) -1.6(2) 1_555 1_555 1_555 1_555 yes
C(1) C(4) C(13) C(17) 178.2(3) 1_555 1_555 1_555 1_555 yes
C(1) C(4) C(13) C(18) -162.9(3) 1_555 1_555 1_555 1_555 yes
C(1) C(4) C(18) C(19) 171.8(7) 1_555 1_555 1_555 1_555 yes
C(1) C(5) C(6) C(15) 93.5(4) 1_555 1_555 1_555 1_555 yes
C(1) C(5) C(6) C(20) 170.9(8) 1_555 1_555 1_555 1_555 yes
C(1) C(5) C(6) C(21) 144.4(6) 1_555 1_555 1_555 1_555 yes
C(1) C(5) C(14) C(15) -32.1(3) 1_555 1_555 1_555 1_555 yes
C(1) C(5) C(14) C(16) -1.1(3) 1_555 1_555 1_555 1_555 yes
C(1) C(5) C(14) C(17) 120.1(2) 1_555 1_555 1_555 1_555 yes
C(1) C(5) C(14) C(18) 137.4(3) 1_555 1_555 1_555 1_555 yes
C(1) C(5) C(14) C(21) -77.0(2) 1_555 1_555 1_555 1_555 yes
C(1) C(5) C(14) C(22) -62.5(2) 1_555 1_555 1_555 1_555 yes
C(1) C(5) C(18) C(19) 83.7(5) 1_555 1_555 1_555 1_555 yes
C(1) C(5) C(20) C(21) 125.2(5) 1_555 1_555 1_555 1_555 yes
C(1) C(5) C(20) C(22) 95.9(3) 1_555 1_555 1_555 1_555 yes
C(1) C(5) C(21) C(22) 70.7(4) 1_555 1_555 1_555 1_555 yes
C(1) C(6) C(15) C(16) -1.3(4) 1_555 1_555 1_555 1_555 yes
C(1) C(6) C(15) C(20) -119.4(5) 1_555 1_555 1_555 1_555 yes
C(1) C(6) C(15) C(21) -137.5(4) 1_555 1_555 1_555 1_555 yes
C(1) C(6) C(15) C(22) -121.7(4) 1_555 1_555 1_555 1_555 yes
C(1) C(6) C(20) C(21) 114.4(6) 1_555 1_555 1_555 1_555 yes
C(1) C(6) C(20) C(22) 88.0(5) 1_555 1_555 1_555 1_555 yes
C(1) C(6) C(21) C(22) 41.6(7) 1_555 1_555 1_555 1_555 yes
C(1) C(7) C(8) C(9) 70.1(8) 1_555 1_555 1_555 1_555 yes
C(1) C(7) C(8) C(10) 17(1) 1_555 1_555 1_555 1_555 yes
C(1) C(7) C(8) C(11) -9.5(6) 1_555 1_555 1_555 1_555 yes
C(1) C(7) C(8) C(12) -35.7(6) 1_555 1_555 1_555 1_555 yes
C(1) C(7) C(9) C(10) -79.2(9) 1_555 1_555 1_555 1_555 yes
C(1) C(7) C(9) C(11) -54.7(5) 1_555 1_555 1_555 1_555 yes
C(1) C(7) C(10) C(11) -30.9(4) 1_555 1_555 1_555 1_555 yes
C(1) C(7) C(10) C(12) -58.6(3) 1_555 1_555 1_555 1_555 yes
C(1) C(7) C(10) C(16) -2.2(3) 1_555 1_555 1_555 1_555 yes
C(1) C(9) C(10) C(11) -3.0(8) 1_555 1_555 1_555 1_555 yes
C(1) C(9) C(10) C(12) -34.5(6) 1_555 1_555 1_555 1_555 yes
C(1) C(9) C(10) C(16) 24.2(5) 1_555 1_555 1_555 1_555 yes
C(1) C(9) C(11) C(12) -85.8(4) 1_555 1_555 1_555 1_555 yes
C(1) C(9) C(11) C(13) -52.5(5) 1_555 1_555 1_555 1_555 yes
C(1) C(9) C(11) C(14) -6.1(5) 1_555 1_555 1_555 1_555 yes
C(1) C(9) C(11) C(15) 30.2(4) 1_555 1_555 1_555 1_555 yes
C(1) C(9) C(11) C(16) 53.3(3) 1_555 1_555 1_555 1_555 yes
C(1) C(20) C(21) C(22) -32.1(10) 1_555 1_555 1_555 1_555 yes
C(2) C(3) C(4) C(5) -2.8(7) 1_555 1_555 1_555 1_555 yes
C(2) C(3) C(4) C(6) -0.8(5) 1_555 1_555 1_555 1_555 yes
C(2) C(3) C(4) C(13) 88.7(4) 1_555 1_555 1_555 1_555 yes
C(2) C(3) C(4) C(18) 130.3(5) 1_555 1_555 1_555 1_555 yes
C(2) C(3) C(4) C(19) 169.2(4) 1_555 1_555 1_555 1_555 yes
C(2) C(3) C(5) C(6) 1.1(4) 1_555 1_555 1_555 1_555 yes
C(2) C(3) C(5) C(14) 89.9(3) 1_555 1_555 1_555 1_555 yes
C(2) C(3) C(5) C(18) 148.6(3) 1_555 1_555 1_555 1_555 yes
C(2) C(3) C(5) C(19) 172.9(3) 1_555 1_555 1_555 1_555 yes
C(2) C(3) C(5) C(20) 8.1(4) 1_555 1_555 1_555 1_555 yes
C(2) C(3) C(5) C(21) 40.4(4) 1_555 1_555 1_555 1_555 yes
C(2) C(3) C(6) C(15) 90.7(3) 1_555 1_555 1_555 1_555 yes
C(2) C(3) C(6) C(20) 80(2) 1_555 1_555 1_555 1_555 yes
C(2) C(3) C(6) C(21) 110.8(5) 1_555 1_555 1_555 1_555 yes
C(2) C(3) C(7) C(8) -120.7(6) 1_555 1_555 1_555 1_555 yes
C(2) C(3) C(7) C(9) -86.3(7) 1_555 1_555 1_555 1_555 yes
C(2) C(3) C(7) C(10) -96.8(4) 1_555 1_555 1_555 1_555 yes
C(2) C(3) C(12) C(13) -122.9(4) 1_555 1_555 1_555 1_555 yes
C(2) C(3) C(12) C(14) -92.2(3) 1_555 1_555 1_555 1_555 yes
C(2) C(3) C(12) C(15) -62.2(3) 1_555 1_555 1_555 1_555 yes
C(2) C(3) C(12) C(16) -32.1(3) 1_555 1_555 1_555 1_555 yes
C(2) C(3) C(12) C(17) -153.7(3) 1_555 1_555 1_555 1_555 yes
C(2) C(4) C(5) C(6) 2.8(5) 1_555 1_555 1_555 1_555 yes
C(2) C(4) C(5) C(14) 90.8(2) 1_555 1_555 1_555 1_555 yes
C(2) C(4) C(5) C(18) 141.9(3) 1_555 1_555 1_555 1_555 yes
C(2) C(4) C(5) C(19) 170.4(5) 1_555 1_555 1_555 1_555 yes
C(2) C(4) C(5) C(20) 17.5(8) 1_555 1_555 1_555 1_555 yes
C(2) C(4) C(5) C(21) 72.1(6) 1_555 1_555 1_555 1_555 yes
C(2) C(4) C(6) C(15) 91.5(2) 1_555 1_555 1_555 1_555 yes
C(2) C(4) C(6) C(20) 159.4(9) 1_555 1_555 1_555 1_555 yes
C(2) C(4) C(6) C(21) 134.2(4) 1_555 1_555 1_555 1_555 yes
C(2) C(4) C(13) C(14) -91.3(3) 1_555 1_555 1_555 1_555 yes
C(2) C(4) C(13) C(15) -61.9(2) 1_555 1_555 1_555 1_555 yes
C(2) C(4) C(13) C(16) -31.6(2) 1_555 1_555 1_555 1_555 yes
C(2) C(4) C(13) C(17) 148.2(3) 1_555 1_555 1_555 1_555 yes
C(2) C(4) C(13) C(18) 167.1(3) 1_555 1_555 1_555 1_555 yes
C(2) C(4) C(18) C(19) 124.2(7) 1_555 1_555 1_555 1_555 yes
C(2) C(5) C(6) C(15) 91.4(2) 1_555 1_555 1_555 1_555 yes
C(2) C(5) C(6) C(20) 168.8(6) 1_555 1_555 1_555 1_555 yes
C(2) C(5) C(6) C(21) 142.3(3) 1_555 1_555 1_555 1_555 yes
C(2) C(5) C(14) C(15) -62.2(3) 1_555 1_555 1_555 1_555 yes
C(2) C(5) C(14) C(16) -31.2(3) 1_555 1_555 1_555 1_555 yes
C(2) C(5) C(14) C(17) 90.0(2) 1_555 1_555 1_555 1_555 yes
C(2) C(5) C(14) C(18) 107.3(3) 1_555 1_555 1_555 1_555 yes
C(2) C(5) C(14) C(21) -107.1(2) 1_555 1_555 1_555 1_555 yes
C(2) C(5) C(14) C(22) -92.5(2) 1_555 1_555 1_555 1_555 yes
C(2) C(5) C(18) C(19) 64.0(4) 1_555 1_555 1_555 1_555 yes
C(2) C(5) C(20) C(21) 120.7(4) 1_555 1_555 1_555 1_555 yes
C(2) C(5) C(20) C(22) 91.5(2) 1_555 1_555 1_555 1_555 yes
C(2) C(5) C(21) C(22) 55.0(5) 1_555 1_555 1_555 1_555 yes
C(2) C(6) C(15) C(16) -30.4(4) 1_555 1_555 1_555 1_555 yes
C(2) C(6) C(15) C(20) -148.5(4) 1_555 1_555 1_555 1_555 yes
C(2) C(6) C(15) C(21) -166.6(3) 1_555 1_555 1_555 1_555 yes
C(2) C(6) C(15) C(22) -150.9(3) 1_555 1_555 1_555 1_555 yes
C(2) C(6) C(20) C(21) 102.5(7) 1_555 1_555 1_555 1_555 yes
C(2) C(6) C(20) C(22) 76.2(7) 1_555 1_555 1_555 1_555 yes
C(2) C(6) C(21) C(22) 5.3(8) 1_555 1_555 1_555 1_555 yes
C(2) C(7) C(8) C(9) 102.1(8) 1_555 1_555 1_555 1_555 yes
C(2) C(7) C(8) C(10) 49(1) 1_555 1_555 1_555 1_555 yes
C(2) C(7) C(8) C(11) 22.5(7) 1_555 1_555 1_555 1_555 yes
C(2) C(7) C(8) C(12) -3.7(6) 1_555 1_555 1_555 1_555 yes
C(2) C(7) C(9) C(10) -54(1) 1_555 1_555 1_555 1_555 yes
C(2) C(7) C(9) C(11) -29.9(7) 1_555 1_555 1_555 1_555 yes
C(2) C(7) C(10) C(11) -2.6(5) 1_555 1_555 1_555 1_555 yes
C(2) C(7) C(10) C(12) -30.2(4) 1_555 1_555 1_555 1_555 yes
C(2) C(7) C(10) C(16) 26.2(4) 1_555 1_555 1_555 1_555 yes
C(2) C(8) C(9) C(10) -107.4(4) 1_555 1_555 1_555 1_555 yes
C(2) C(8) C(9) C(11) -74.8(3) 1_555 1_555 1_555 1_555 yes
C(2) C(8) C(10) C(11) -30.4(8) 1_555 1_555 1_555 1_555 yes
C(2) C(8) C(10) C(12) -54.6(5) 1_555 1_555 1_555 1_555 yes
C(2) C(8) C(10) C(16) 2.4(8) 1_555 1_555 1_555 1_555 yes
C(2) C(8) C(11) C(12) -80.1(4) 1_555 1_555 1_555 1_555 yes
C(2) C(8) C(11) C(13) -58.8(4) 1_555 1_555 1_555 1_555 yes
C(2) C(8) C(11) C(14) -23.1(7) 1_555 1_555 1_555 1_555 yes
C(2) C(8) C(11) C(15) 28.2(6) 1_555 1_555 1_555 1_555 yes
C(2) C(8) C(11) C(16) 62.5(5) 1_555 1_555 1_555 1_555 yes
C(2) C(8) C(12) C(13) 5.9(8) 1_555 1_555 1_555 1_555 yes
C(2) C(8) C(12) C(14) 43.7(4) 1_555 1_555 1_555 1_555 yes
C(2) C(8) C(12) C(15) 61.1(3) 1_555 1_555 1_555 1_555 yes
C(2) C(8) C(12) C(16) 75.2(3) 1_555 1_555 1_555 1_555 yes
C(2) C(8) C(12) C(17) -51.4(5) 1_555 1_555 1_555 1_555 yes
C(2) C(9) C(10) C(11) 23.8(8) 1_555 1_555 1_555 1_555 yes
C(2) C(9) C(10) C(12) -7.8(7) 1_555 1_555 1_555 1_555 yes
C(2) C(9) C(10) C(16) 50.9(5) 1_555 1_555 1_555 1_555 yes
C(2) C(9) C(11) C(12) -58.8(5) 1_555 1_555 1_555 1_555 yes
C(2) C(9) C(11) C(13) -25.5(6) 1_555 1_555 1_555 1_555 yes
C(2) C(9) C(11) C(14) 20.9(6) 1_555 1_555 1_555 1_555 yes
C(2) C(9) C(11) C(15) 57.2(4) 1_555 1_555 1_555 1_555 yes
C(2) C(9) C(11) C(16) 80.3(4) 1_555 1_555 1_555 1_555 yes
C(2) C(11) C(12) C(13) 89.9(4) 1_555 1_555 1_555 1_555 yes
C(2) C(11) C(12) C(14) 91.2(2) 1_555 1_555 1_555 1_555 yes
C(2) C(11) C(12) C(15) 91.4(2) 1_555 1_555 1_555 1_555 yes
C(2) C(11) C(12) C(16) 92.6(4) 1_555 1_555 1_555 1_555 yes
C(2) C(11) C(12) C(17) 77.9(7) 1_555 1_555 1_555 1_555 yes
C(2) C(11) C(13) C(14) 92.0(3) 1_555 1_555 1_555 1_555 yes
C(2) C(11) C(13) C(15) 91.4(2) 1_555 1_555 1_555 1_555 yes
C(2) C(11) C(13) C(16) 92.1(3) 1_555 1_555 1_555 1_555 yes
C(2) C(11) C(13) C(17) -72.1(7) 1_555 1_555 1_555 1_555 yes
C(2) C(11) C(13) C(18) -13.2(5) 1_555 1_555 1_555 1_555 yes
C(2) C(11) C(14) C(15) 90.6(3) 1_555 1_555 1_555 1_555 yes
C(2) C(11) C(14) C(16) 91.7(3) 1_555 1_555 1_555 1_555 yes
C(2) C(11) C(14) C(17) -83.5(2) 1_555 1_555 1_555 1_555 yes
C(2) C(11) C(14) C(18) -57.3(3) 1_555 1_555 1_555 1_555 yes
C(2) C(11) C(14) C(21) 60.8(2) 1_555 1_555 1_555 1_555 yes
C(2) C(11) C(14) C(22) 85.8(2) 1_555 1_555 1_555 1_555 yes
C(2) C(11) C(15) C(16) 91.8(5) 1_555 1_555 1_555 1_555 yes
C(2) C(11) C(15) C(20) 17.4(3) 1_555 1_555 1_555 1_555 yes
C(2) C(11) C(15) C(21) 19.7(5) 1_555 1_555 1_555 1_555 yes
C(2) C(11) C(15) C(22) 74.5(8) 1_555 1_555 1_555 1_555 yes
C(2) C(11) C(16) C(22) -77.5(8) 1_555 1_555 1_555 1_555 yes
C(3) C(4) C(5) C(6) 4.1(7) 1_555 1_555 1_555 1_555 yes
C(3) C(4) C(5) C(14) 92.2(4) 1_555 1_555 1_555 1_555 yes
C(3) C(4) C(5) C(18) 143.3(5) 1_555 1_555 1_555 1_555 yes
C(3) C(4) C(5) C(19) 171.8(8) 1_555 1_555 1_555 1_555 yes
C(3) C(4) C(5) C(20) 18(1) 1_555 1_555 1_555 1_555 yes
C(3) C(4) C(5) C(21) 73.5(8) 1_555 1_555 1_555 1_555 yes
C(3) C(4) C(6) C(15) 91.9(3) 1_555 1_555 1_555 1_555 yes
C(3) C(4) C(6) C(20) 159.8(8) 1_555 1_555 1_555 1_555 yes
C(3) C(4) C(6) C(21) 134.7(4) 1_555 1_555 1_555 1_555 yes
C(3) C(4) C(13) C(14) -120.4(4) 1_555 1_555 1_555 1_555 yes
C(3) C(4) C(13) C(15) -91.0(3) 1_555 1_555 1_555 1_555 yes
C(3) C(4) C(13) C(16) -60.7(3) 1_555 1_555 1_555 1_555 yes
C(3) C(4) C(13) C(17) 119.1(4) 1_555 1_555 1_555 1_555 yes
C(3) C(4) C(13) C(18) 138.0(4) 1_555 1_555 1_555 1_555 yes
C(3) C(4) C(18) C(19) 88.3(7) 1_555 1_555 1_555 1_555 yes
C(3) C(5) C(6) C(15) 90.8(2) 1_555 1_555 1_555 1_555 yes
C(3) C(5) C(6) C(20) 168.2(5) 1_555 1_555 1_555 1_555 yes
C(3) C(5) C(6) C(21) 141.7(3) 1_555 1_555 1_555 1_555 yes
C(3) C(5) C(14) C(15) -92.1(3) 1_555 1_555 1_555 1_555 yes
C(3) C(5) C(14) C(16) -61.1(3) 1_555 1_555 1_555 1_555 yes
C(3) C(5) C(14) C(17) 60.1(2) 1_555 1_555 1_555 1_555 yes
C(3) C(5) C(14) C(18) 77.4(2) 1_555 1_555 1_555 1_555 yes
C(3) C(5) C(14) C(21) -137.0(3) 1_555 1_555 1_555 1_555 yes
C(3) C(5) C(14) C(22) -122.4(2) 1_555 1_555 1_555 1_555 yes
C(3) C(5) C(18) C(19) 48.4(4) 1_555 1_555 1_555 1_555 yes
C(3) C(5) C(20) C(21) 116.7(4) 1_555 1_555 1_555 1_555 yes
C(3) C(5) C(20) C(22) 87.5(3) 1_555 1_555 1_555 1_555 yes
C(3) C(5) C(21) C(22) 35.4(6) 1_555 1_555 1_555 1_555 yes
C(3) C(6) C(15) C(16) -60.1(3) 1_555 1_555 1_555 1_555 yes
C(3) C(6) C(15) C(20) -178.3(4) 1_555 1_555 1_555 1_555 yes
C(3) C(6) C(15) C(21) 163.7(3) 1_555 1_555 1_555 1_555 yes
C(3) C(6) C(15) C(22) 179.4(3) 1_555 1_555 1_555 1_555 yes
C(3) C(6) C(20) C(21) 37(2) 1_555 1_555 1_555 1_555 yes
C(3) C(6) C(20) C(22) 11(2) 1_555 1_555 1_555 1_555 yes
C(3) C(6) C(21) C(22) -42.4(7) 1_555 1_555 1_555 1_555 yes
C(3) C(7) C(8) C(9) 129.1(7) 1_555 1_555 1_555 1_555 yes
C(3) C(7) C(8) C(10) 76.8(9) 1_555 1_555 1_555 1_555 yes
C(3) C(7) C(8) C(11) 49.5(5) 1_555 1_555 1_555 1_555 yes
C(3) C(7) C(8) C(12) 23.3(4) 1_555 1_555 1_555 1_555 yes
C(3) C(7) C(9) C(10) -22(1) 1_555 1_555 1_555 1_555 yes
C(3) C(7) C(9) C(11) 2.3(7) 1_555 1_555 1_555 1_555 yes
C(3) C(7) C(10) C(11) 25.9(4) 1_555 1_555 1_555 1_555 yes
C(3) C(7) C(10) C(12) -1.7(3) 1_555 1_555 1_555 1_555 yes
C(3) C(7) C(10) C(16) 54.7(3) 1_555 1_555 1_555 1_555 yes
C(3) C(12) C(13) C(14) 92.1(4) 1_555 1_555 1_555 1_555 yes
C(3) C(12) C(13) C(15) 90.9(2) 1_555 1_555 1_555 1_555 yes
C(3) C(12) C(13) C(16) 90.8(2) 1_555 1_555 1_555 1_555 yes
C(3) C(12) C(13) C(17) -79.7(4) 1_555 1_555 1_555 1_555 yes
C(3) C(12) C(13) C(18) -39.8(4) 1_555 1_555 1_555 1_555 yes
C(3) C(12) C(14) C(15) 90.0(3) 1_555 1_555 1_555 1_555 yes
C(3) C(12) C(14) C(16) 90.6(2) 1_555 1_555 1_555 1_555 yes
C(3) C(12) C(14) C(17) -83.2(2) 1_555 1_555 1_555 1_555 yes
C(3) C(12) C(14) C(18) -58.6(2) 1_555 1_555 1_555 1_555 yes
C(3) C(12) C(14) C(21) 52.2(3) 1_555 1_555 1_555 1_555 yes
C(3) C(12) C(14) C(22) 84.6(3) 1_555 1_555 1_555 1_555 yes
C(3) C(12) C(15) C(16) 90.6(3) 1_555 1_555 1_555 1_555 yes
C(3) C(12) C(15) C(20) 3.0(3) 1_555 1_555 1_555 1_555 yes
C(3) C(12) C(15) C(21) -17.9(4) 1_555 1_555 1_555 1_555 yes
C(3) C(12) C(15) C(22) 7(2) 1_555 1_555 1_555 1_555 yes
C(3) C(12) C(16) C(22) -84.2(3) 1_555 1_555 1_555 1_555 yes
C(3) C(12) C(17) C(18) 17.8(5) 1_555 1_555 1_555 1_555 yes
C(3) C(12) C(17) C(19) 0.9(2) 1_555 1_555 1_555 1_555 yes
C(4) C(5) C(6) C(15) 88.7(5) 1_555 1_555 1_555 1_555 yes
C(4) C(5) C(6) C(20) 166.0(5) 1_555 1_555 1_555 1_555 yes
C(4) C(5) C(6) C(21) 139.6(5) 1_555 1_555 1_555 1_555 yes
C(4) C(5) C(14) C(15) -123.3(4) 1_555 1_555 1_555 1_555 yes
C(4) C(5) C(14) C(16) -92.3(3) 1_555 1_555 1_555 1_555 yes
C(4) C(5) C(14) C(17) 28.9(3) 1_555 1_555 1_555 1_555 yes
C(4) C(5) C(14) C(18) 46.2(3) 1_555 1_555 1_555 1_555 yes
C(4) C(5) C(14) C(21) -168.2(3) 1_555 1_555 1_555 1_555 yes
C(4) C(5) C(14) C(22) -153.7(3) 1_555 1_555 1_555 1_555 yes
C(4) C(5) C(18) C(19) 30.0(4) 1_555 1_555 1_555 1_555 yes
C(4) C(5) C(20) C(21) 105.4(8) 1_555 1_555 1_555 1_555 yes
C(4) C(5) C(20) C(22) 76.2(8) 1_555 1_555 1_555 1_555 yes
C(4) C(5) C(21) C(22) -4.6(9) 1_555 1_555 1_555 1_555 yes
C(4) C(6) C(15) C(16) -90.4(3) 1_555 1_555 1_555 1_555 yes
C(4) C(6) C(15) C(20) 151.4(4) 1_555 1_555 1_555 1_555 yes
C(4) C(6) C(15) C(21) 133.4(3) 1_555 1_555 1_555 1_555 yes
C(4) C(6) C(15) C(22) 149.1(3) 1_555 1_555 1_555 1_555 yes
C(4) C(6) C(20) C(21) -43(1) 1_555 1_555 1_555 1_555 yes
C(4) C(6) C(20) C(22) -69.5(9) 1_555 1_555 1_555 1_555 yes
C(4) C(6) C(21) C(22) -76.3(6) 1_555 1_555 1_555 1_555 yes
C(4) C(13) C(14) C(15) 89.0(4) 1_555 1_555 1_555 1_555 yes
C(4) C(13) C(14) C(16) 90.1(2) 1_555 1_555 1_555 1_555 yes
C(4) C(13) C(14) C(17) -80.5(4) 1_555 1_555 1_555 1_555 yes
C(4) C(13) C(14) C(18) -52.1(2) 1_555 1_555 1_555 1_555 yes
C(4) C(13) C(14) C(21) 23.7(6) 1_555 1_555 1_555 1_555 yes
C(4) C(13) C(14) C(22) 78.1(8) 1_555 1_555 1_555 1_555 yes
C(4) C(13) C(15) C(16) 90.6(3) 1_555 1_555 1_555 1_555 yes
C(4) C(13) C(15) C(20) -12.5(2) 1_555 1_555 1_555 1_555 yes
C(4) C(13) C(15) C(21) -42.4(3) 1_555 1_555 1_555 1_555 yes
C(4) C(13) C(15) C(22) -73.3(8) 1_555 1_555 1_555 1_555 yes
C(4) C(13) C(16) C(22) -84.8(2) 1_555 1_555 1_555 1_555 yes
C(4) C(13) C(17) C(18) 27.9(4) 1_555 1_555 1_555 1_555 yes
C(4) C(13) C(17) C(19) 0.1(2) 1_555 1_555 1_555 1_555 yes
C(4) C(13) C(18) C(19) -19.0(4) 1_555 1_555 1_555 1_555 yes
C(5) C(6) C(15) C(16) -119.1(4) 1_555 1_555 1_555 1_555 yes
C(5) C(6) C(15) C(20) 122.8(4) 1_555 1_555 1_555 1_555 yes
C(5) C(6) C(15) C(21) 104.7(4) 1_555 1_555 1_555 1_555 yes
C(5) C(6) C(15) C(22) 120.5(4) 1_555 1_555 1_555 1_555 yes
C(5) C(6) C(20) C(21) -56.4(8) 1_555 1_555 1_555 1_555 yes
C(5) C(6) C(20) C(22) -82.8(5) 1_555 1_555 1_555 1_555 yes
C(5) C(6) C(21) C(22) -98.1(5) 1_555 1_555 1_555 1_555 yes
C(5) C(14) C(15) C(16) 90.2(4) 1_555 1_555 1_555 1_555 yes
C(5) C(14) C(15) C(20) -24.1(2) 1_555 1_555 1_555 1_555 yes
C(5) C(14) C(15) C(21) -52.4(3) 1_555 1_555 1_555 1_555 yes
C(5) C(14) C(15) C(22) -81.5(5) 1_555 1_555 1_555 1_555 yes
C(5) C(14) C(16) C(22) -84.5(2) 1_555 1_555 1_555 1_555 yes
C(5) C(14) C(17) C(18) 31.6(3) 1_555 1_555 1_555 1_555 yes
C(5) C(14) C(17) C(19) 1.2(2) 1_555 1_555 1_555 1_555 yes
C(5) C(14) C(18) C(19) -28.6(4) 1_555 1_555 1_555 1_555 yes
C(5) C(14) C(21) C(22) 147.3(4) 1_555 1_555 1_555 1_555 yes
C(5) C(20) C(21) C(22) -86.4(7) 1_555 1_555 1_555 1_555 yes
C(6) C(15) C(16) C(22) -80.9(5) 1_555 1_555 1_555 1_555 yes
C(6) C(15) C(20) C(21) -147.2(7) 1_555 1_555 1_555 1_555 yes
C(6) C(15) C(20) C(22) -177.1(5) 1_555 1_555 1_555 1_555 yes
C(6) C(15) C(21) C(22) 149.7(6) 1_555 1_555 1_555 1_555 yes
C(6) C(20) C(21) C(22) -63.8(9) 1_555 1_555 1_555 1_555 yes
C(7) C(8) C(9) C(10) -140.0(5) 1_555 1_555 1_555 1_555 yes
C(7) C(8) C(9) C(11) -107.4(4) 1_555 1_555 1_555 1_555 yes
C(7) C(8) C(10) C(11) -54(1) 1_555 1_555 1_555 1_555 yes
C(7) C(8) C(10) C(12) -78.8(9) 1_555 1_555 1_555 1_555 yes
C(7) C(8) C(10) C(16) -21(1) 1_555 1_555 1_555 1_555 yes
C(7) C(8) C(11) C(12) -92.0(6) 1_555 1_555 1_555 1_555 yes
C(7) C(8) C(11) C(13) -70.8(7) 1_555 1_555 1_555 1_555 yes
C(7) C(8) C(11) C(14) -35.0(9) 1_555 1_555 1_555 1_555 yes
C(7) C(8) C(11) C(15) 16.3(9) 1_555 1_555 1_555 1_555 yes
C(7) C(8) C(11) C(16) 50.6(7) 1_555 1_555 1_555 1_555 yes
C(7) C(8) C(12) C(13) 7(1) 1_555 1_555 1_555 1_555 yes
C(7) C(8) C(12) C(14) 45.7(6) 1_555 1_555 1_555 1_555 yes
C(7) C(8) C(12) C(15) 63.1(5) 1_555 1_555 1_555 1_555 yes
C(7) C(8) C(12) C(16) 77.3(5) 1_555 1_555 1_555 1_555 yes
C(7) C(8) C(12) C(17) -49.4(8) 1_555 1_555 1_555 1_555 yes
C(7) C(9) C(10) C(11) 50(1) 1_555 1_555 1_555 1_555 yes
C(7) C(9) C(10) C(12) 19(1) 1_555 1_555 1_555 1_555 yes
C(7) C(9) C(10) C(16) 77.9(9) 1_555 1_555 1_555 1_555 yes
C(7) C(9) C(11) C(12) -42.5(7) 1_555 1_555 1_555 1_555 yes
C(7) C(9) C(11) C(13) -9.2(9) 1_555 1_555 1_555 1_555 yes
C(7) C(9) C(11) C(14) 37.2(9) 1_555 1_555 1_555 1_555 yes
C(7) C(9) C(11) C(15) 73.5(7) 1_555 1_555 1_555 1_555 yes
C(7) C(9) C(11) C(16) 96.6(6) 1_555 1_555 1_555 1_555 yes
C(7) C(10) C(11) C(12) -83.1(4) 1_555 1_555 1_555 1_555 yes
C(7) C(10) C(11) C(13) -72.1(7) 1_555 1_555 1_555 1_555 yes
C(7) C(10) C(11) C(14) 6(3) 1_555 1_555 1_555 1_555 yes
C(7) C(10) C(11) C(15) 77.6(7) 1_555 1_555 1_555 1_555 yes
C(7) C(10) C(11) C(16) 87.9(5) 1_555 1_555 1_555 1_555 yes
C(7) C(10) C(12) C(13) 79.6(8) 1_555 1_555 1_555 1_555 yes
C(7) C(10) C(12) C(14) 88.6(3) 1_555 1_555 1_555 1_555 yes
C(7) C(10) C(12) C(15) 91.8(2) 1_555 1_555 1_555 1_555 yes
C(7) C(10) C(12) C(16) 95.5(2) 1_555 1_555 1_555 1_555 yes
C(7) C(10) C(12) C(17) -14(1) 1_555 1_555 1_555 1_555 yes
C(7) C(10) C(16) C(22) 21(1) 1_555 1_555 1_555 1_555 yes
C(8) C(9) C(10) C(11) 102.3(9) 1_555 1_555 1_555 1_555 yes
C(8) C(9) C(10) C(12) 70.8(8) 1_555 1_555 1_555 1_555 yes
C(8) C(9) C(10) C(16) 129.5(7) 1_555 1_555 1_555 1_555 yes
C(8) C(9) C(11) C(12) 33.7(9) 1_555 1_555 1_555 1_555 yes
C(8) C(9) C(11) C(13) 67.0(9) 1_555 1_555 1_555 1_555 yes
C(8) C(9) C(11) C(14) 113.4(8) 1_555 1_555 1_555 1_555 yes
C(8) C(9) C(11) C(15) 149.7(8) 1_555 1_555 1_555 1_555 yes
C(8) C(9) C(11) C(16) 172.8(8) 1_555 1_555 1_555 1_555 yes
C(8) C(10) C(11) C(12) -59.5(8) 1_555 1_555 1_555 1_555 yes
C(8) C(10) C(11) C(13) -48(1) 1_555 1_555 1_555 1_555 yes
C(8) C(10) C(11) C(14) 30(3) 1_555 1_555 1_555 1_555 yes
C(8) C(10) C(11) C(15) 101.3(10) 1_555 1_555 1_555 1_555 yes
C(8) C(10) C(11) C(16) 111.6(8) 1_555 1_555 1_555 1_555 yes
C(8) C(10) C(12) C(13) 108.2(9) 1_555 1_555 1_555 1_555 yes
C(8) C(10) C(12) C(14) 117.2(6) 1_555 1_555 1_555 1_555 yes
C(8) C(10) C(12) C(15) 120.4(6) 1_555 1_555 1_555 1_555 yes
C(8) C(10) C(12) C(16) 124.1(6) 1_555 1_555 1_555 1_555 yes
C(8) C(10) C(12) C(17) 14(1) 1_555 1_555 1_555 1_555 yes
C(8) C(10) C(16) C(22) 32(1) 1_555 1_555 1_555 1_555 yes
C(8) C(11) C(12) C(13) 143.4(4) 1_555 1_555 1_555 1_555 yes
C(8) C(11) C(12) C(14) 144.8(3) 1_555 1_555 1_555 1_555 yes
C(8) C(11) C(12) C(15) 144.9(3) 1_555 1_555 1_555 1_555 yes
C(8) C(11) C(12) C(16) 146.1(5) 1_555 1_555 1_555 1_555 yes
C(8) C(11) C(12) C(17) 131.4(7) 1_555 1_555 1_555 1_555 yes
C(8) C(11) C(13) C(14) 136.3(4) 1_555 1_555 1_555 1_555 yes
C(8) C(11) C(13) C(15) 135.7(4) 1_555 1_555 1_555 1_555 yes
C(8) C(11) C(13) C(16) 136.4(5) 1_555 1_555 1_555 1_555 yes
C(8) C(11) C(13) C(17) -27.7(9) 1_555 1_555 1_555 1_555 yes
C(8) C(11) C(13) C(18) 31.2(7) 1_555 1_555 1_555 1_555 yes
C(8) C(11) C(14) C(15) 109.2(6) 1_555 1_555 1_555 1_555 yes
C(8) C(11) C(14) C(16) 110.4(7) 1_555 1_555 1_555 1_555 yes
C(8) C(11) C(14) C(17) -64.8(6) 1_555 1_555 1_555 1_555 yes
C(8) C(11) C(14) C(18) -38.7(7) 1_555 1_555 1_555 1_555 yes
C(8) C(11) C(14) C(21) 79.4(6) 1_555 1_555 1_555 1_555 yes
C(8) C(11) C(14) C(22) 104.5(6) 1_555 1_555 1_555 1_555 yes
C(8) C(11) C(15) C(16) 69.1(7) 1_555 1_555 1_555 1_555 yes
C(8) C(11) C(15) C(20) -5.3(6) 1_555 1_555 1_555 1_555 yes
C(8) C(11) C(15) C(21) -3.1(8) 1_555 1_555 1_555 1_555 yes
C(8) C(11) C(15) C(22) 51(1) 1_555 1_555 1_555 1_555 yes
C(8) C(11) C(16) C(22) -123.9(7) 1_555 1_555 1_555 1_555 yes
C(8) C(12) C(13) C(14) 67.1(9) 1_555 1_555 1_555 1_555 yes
C(8) C(12) C(13) C(15) 66.0(8) 1_555 1_555 1_555 1_555 yes
C(8) C(12) C(13) C(16) 65.9(7) 1_555 1_555 1_555 1_555 yes
C(8) C(12) C(13) C(17) -104.6(8) 1_555 1_555 1_555 1_555 yes
C(8) C(12) C(13) C(18) -64.8(9) 1_555 1_555 1_555 1_555 yes
C(8) C(12) C(14) C(15) 35.5(5) 1_555 1_555 1_555 1_555 yes
C(8) C(12) C(14) C(16) 36.1(3) 1_555 1_555 1_555 1_555 yes
C(8) C(12) C(14) C(17) -137.7(4) 1_555 1_555 1_555 1_555 yes
C(8) C(12) C(14) C(18) -113.1(3) 1_555 1_555 1_555 1_555 yes
C(8) C(12) C(14) C(21) -2.3(5) 1_555 1_555 1_555 1_555 yes
C(8) C(12) C(14) C(22) 30.1(5) 1_555 1_555 1_555 1_555 yes
C(8) C(12) C(15) C(16) 28.3(3) 1_555 1_555 1_555 1_555 yes
C(8) C(12) C(15) C(20) -59.3(3) 1_555 1_555 1_555 1_555 yes
C(8) C(12) C(15) C(21) -80.1(5) 1_555 1_555 1_555 1_555 yes
C(8) C(12) C(15) C(22) -55(2) 1_555 1_555 1_555 1_555 yes
C(8) C(12) C(16) C(22) -146.3(3) 1_555 1_555 1_555 1_555 yes
C(8) C(12) C(17) C(18) 43.5(7) 1_555 1_555 1_555 1_555 yes
C(8) C(12) C(17) C(19) 26.6(6) 1_555 1_555 1_555 1_555 yes
C(9) C(10) C(11) C(12) -103.0(7) 1_555 1_555 1_555 1_555 yes
C(9) C(10) C(11) C(13) -91.9(9) 1_555 1_555 1_555 1_555 yes
C(9) C(10) C(11) C(14) -12(3) 1_555 1_555 1_555 1_555 yes
C(9) C(10) C(11) C(15) 57.8(10) 1_555 1_555 1_555 1_555 yes
C(9) C(10) C(11) C(16) 68.1(8) 1_555 1_555 1_555 1_555 yes
C(9) C(10) C(12) C(13) 71(1) 1_555 1_555 1_555 1_555 yes
C(9) C(10) C(12) C(14) 80.4(7) 1_555 1_555 1_555 1_555 yes
C(9) C(10) C(12) C(15) 83.6(6) 1_555 1_555 1_555 1_555 yes
C(9) C(10) C(12) C(16) 87.3(6) 1_555 1_555 1_555 1_555 yes
C(9) C(10) C(12) C(17) -22(1) 1_555 1_555 1_555 1_555 yes
C(9) C(10) C(16) C(22) -3(1) 1_555 1_555 1_555 1_555 yes
C(9) C(11) C(12) C(13) 131.3(5) 1_555 1_555 1_555 1_555 yes
C(9) C(11) C(12) C(14) 132.7(4) 1_555 1_555 1_555 1_555 yes
C(9) C(11) C(12) C(15) 132.8(4) 1_555 1_555 1_555 1_555 yes
C(9) C(11) C(12) C(16) 134.0(6) 1_555 1_555 1_555 1_555 yes
C(9) C(11) C(12) C(17) 119.3(7) 1_555 1_555 1_555 1_555 yes
C(9) C(11) C(13) C(14) 111.5(5) 1_555 1_555 1_555 1_555 yes
C(9) C(11) C(13) C(15) 110.9(5) 1_555 1_555 1_555 1_555 yes
C(9) C(11) C(13) C(16) 111.6(6) 1_555 1_555 1_555 1_555 yes
C(9) C(11) C(13) C(17) -52.6(9) 1_555 1_555 1_555 1_555 yes
C(9) C(11) C(13) C(18) 6.3(8) 1_555 1_555 1_555 1_555 yes
C(9) C(11) C(14) C(15) 74.5(6) 1_555 1_555 1_555 1_555 yes
C(9) C(11) C(14) C(16) 75.7(5) 1_555 1_555 1_555 1_555 yes
C(9) C(11) C(14) C(17) -99.5(5) 1_555 1_555 1_555 1_555 yes
C(9) C(11) C(14) C(18) -73.4(6) 1_555 1_555 1_555 1_555 yes
C(9) C(11) C(14) C(21) 44.7(6) 1_555 1_555 1_555 1_555 yes
C(9) C(11) C(14) C(22) 69.8(5) 1_555 1_555 1_555 1_555 yes
C(9) C(11) C(15) C(16) 51.3(6) 1_555 1_555 1_555 1_555 yes
C(9) C(11) C(15) C(20) -23.1(5) 1_555 1_555 1_555 1_555 yes
C(9) C(11) C(15) C(21) -20.9(6) 1_555 1_555 1_555 1_555 yes
C(9) C(11) C(15) C(22) 34.0(9) 1_555 1_555 1_555 1_555 yes
C(9) C(11) C(16) C(22) -127.2(7) 1_555 1_555 1_555 1_555 yes
C(10) C(11) C(12) C(13) 168.5(4) 1_555 1_555 1_555 1_555 yes
C(10) C(11) C(12) C(14) 169.8(4) 1_555 1_555 1_555 1_555 yes
C(10) C(11) C(12) C(15) 170.0(4) 1_555 1_555 1_555 1_555 yes
C(10) C(11) C(12) C(16) 171.2(7) 1_555 1_555 1_555 1_555 yes
C(10) C(11) C(12) C(17) 156.5(6) 1_555 1_555 1_555 1_555 yes
C(10) C(11) C(13) C(14) 162.7(6) 1_555 1_555 1_555 1_555 yes
C(10) C(11) C(13) C(15) 162.1(6) 1_555 1_555 1_555 1_555 yes
C(10) C(11) C(13) C(16) 162.8(8) 1_555 1_555 1_555 1_555 yes
C(10) C(11) C(13) C(17) -1(1) 1_555 1_555 1_555 1_555 yes
C(10) C(11) C(13) C(18) 57.5(9) 1_555 1_555 1_555 1_555 yes
C(10) C(11) C(14) C(15) 85(2) 1_555 1_555 1_555 1_555 yes
C(10) C(11) C(14) C(16) 86(2) 1_555 1_555 1_555 1_555 yes
C(10) C(11) C(14) C(17) -89(2) 1_555 1_555 1_555 1_555 yes
C(10) C(11) C(14) C(18) -62(2) 1_555 1_555 1_555 1_555 yes
C(10) C(11) C(14) C(21) 55(2) 1_555 1_555 1_555 1_555 yes
C(10) C(11) C(14) C(22) 80(2) 1_555 1_555 1_555 1_555 yes
C(10) C(11) C(15) C(16) 18.6(7) 1_555 1_555 1_555 1_555 yes
C(10) C(11) C(15) C(20) -55.8(7) 1_555 1_555 1_555 1_555 yes
C(10) C(11) C(15) C(21) -53.6(8) 1_555 1_555 1_555 1_555 yes
C(10) C(11) C(15) C(22) 1(1) 1_555 1_555 1_555 1_555 yes
C(10) C(11) C(16) C(22) -157.2(6) 1_555 1_555 1_555 1_555 yes
C(10) C(12) C(13) C(14) 15.2(10) 1_555 1_555 1_555 1_555 yes
C(10) C(12) C(13) C(15) 14.1(8) 1_555 1_555 1_555 1_555 yes
C(10) C(12) C(13) C(16) 14.0(6) 1_555 1_555 1_555 1_555 yes
C(10) C(12) C(13) C(17) -156.5(6) 1_555 1_555 1_555 1_555 yes
C(10) C(12) C(13) C(18) -116.7(7) 1_555 1_555 1_555 1_555 yes
C(10) C(12) C(14) C(15) 6.4(4) 1_555 1_555 1_555 1_555 yes
C(10) C(12) C(14) C(16) 7.0(3) 1_555 1_555 1_555 1_555 yes
C(10) C(12) C(14) C(17) -166.8(3) 1_555 1_555 1_555 1_555 yes
C(10) C(12) C(14) C(18) -142.2(3) 1_555 1_555 1_555 1_555 yes
C(10) C(12) C(14) C(21) -31.4(4) 1_555 1_555 1_555 1_555 yes
C(10) C(12) C(14) C(22) 1.0(4) 1_555 1_555 1_555 1_555 yes
C(10) C(12) C(15) C(16) 6.4(3) 1_555 1_555 1_555 1_555 yes
C(10) C(12) C(15) C(20) -81.2(3) 1_555 1_555 1_555 1_555 yes
C(10) C(12) C(15) C(21) -102.0(4) 1_555 1_555 1_555 1_555 yes
C(10) C(12) C(15) C(22) -76(2) 1_555 1_555 1_555 1_555 yes
C(10) C(12) C(16) C(22) -167.2(3) 1_555 1_555 1_555 1_555 yes
C(10) C(12) C(17) C(18) 33(1) 1_555 1_555 1_555 1_555 yes
C(10) C(12) C(17) C(19) 16(1) 1_555 1_555 1_555 1_555 yes
C(11) C(12) C(13) C(14) 2.6(7) 1_555 1_555 1_555 1_555 yes
C(11) C(12) C(13) C(15) 1.5(5) 1_555 1_555 1_555 1_555 yes
C(11) C(12) C(13) C(16) 1.4(3) 1_555 1_555 1_555 1_555 yes
C(11) C(12) C(13) C(17) -169.1(4) 1_555 1_555 1_555 1_555 yes
C(11) C(12) C(13) C(18) -129.2(5) 1_555 1_555 1_555 1_555 yes
C(11) C(12) C(14) C(15) 0.3(4) 1_555 1_555 1_555 1_555 yes
C(11) C(12) C(14) C(16) 0.8(3) 1_555 1_555 1_555 1_555 yes
C(11) C(12) C(14) C(17) -172.9(3) 1_555 1_555 1_555 1_555 yes
C(11) C(12) C(14) C(18) -148.4(3) 1_555 1_555 1_555 1_555 yes
C(11) C(12) C(14) C(21) -37.5(4) 1_555 1_555 1_555 1_555 yes
C(11) C(12) C(14) C(22) -5.2(4) 1_555 1_555 1_555 1_555 yes
C(11) C(12) C(15) C(16) 1.3(3) 1_555 1_555 1_555 1_555 yes
C(11) C(12) C(15) C(20) -86.4(3) 1_555 1_555 1_555 1_555 yes
C(11) C(12) C(15) C(21) -107.2(5) 1_555 1_555 1_555 1_555 yes
C(11) C(12) C(15) C(22) -82(2) 1_555 1_555 1_555 1_555 yes
C(11) C(12) C(16) C(22) -172.3(5) 1_555 1_555 1_555 1_555 yes
C(11) C(12) C(17) C(18) -60.9(9) 1_555 1_555 1_555 1_555 yes
C(11) C(12) C(17) C(19) -77.8(8) 1_555 1_555 1_555 1_555 yes
C(11) C(13) C(14) C(15) -1.0(5) 1_555 1_555 1_555 1_555 yes
C(11) C(13) C(14) C(16) 0.1(2) 1_555 1_555 1_555 1_555 yes
C(11) C(13) C(14) C(17) -170.5(5) 1_555 1_555 1_555 1_555 yes
C(11) C(13) C(14) C(18) -142.1(3) 1_555 1_555 1_555 1_555 yes
C(11) C(13) C(14) C(21) -66.4(6) 1_555 1_555 1_555 1_555 yes
C(11) C(13) C(14) C(22) -11.9(8) 1_555 1_555 1_555 1_555 yes
C(11) C(13) C(15) C(16) 0.7(3) 1_555 1_555 1_555 1_555 yes
C(11) C(13) C(15) C(20) -102.4(2) 1_555 1_555 1_555 1_555 yes
C(11) C(13) C(15) C(21) -132.3(3) 1_555 1_555 1_555 1_555 yes
C(11) C(13) C(15) C(22) -163.3(8) 1_555 1_555 1_555 1_555 yes
C(11) C(13) C(16) C(22) -174.1(4) 1_555 1_555 1_555 1_555 yes
C(11) C(13) C(17) C(18) 103.5(7) 1_555 1_555 1_555 1_555 yes
C(11) C(13) C(17) C(19) 75.8(7) 1_555 1_555 1_555 1_555 yes
C(11) C(13) C(18) C(19) -0.7(8) 1_555 1_555 1_555 1_555 yes
C(11) C(14) C(15) C(16) 1.1(3) 1_555 1_555 1_555 1_555 yes
C(11) C(14) C(15) C(20) -113.2(2) 1_555 1_555 1_555 1_555 yes
C(11) C(14) C(15) C(21) -141.5(3) 1_555 1_555 1_555 1_555 yes
C(11) C(14) C(15) C(22) -170.6(5) 1_555 1_555 1_555 1_555 yes
C(11) C(14) C(16) C(22) -173.3(4) 1_555 1_555 1_555 1_555 yes
C(11) C(14) C(17) C(18) 120.2(3) 1_555 1_555 1_555 1_555 yes
C(11) C(14) C(17) C(19) 89.7(2) 1_555 1_555 1_555 1_555 yes
C(11) C(14) C(18) C(19) 50.7(6) 1_555 1_555 1_555 1_555 yes
C(11) C(14) C(21) C(22) 66.3(4) 1_555 1_555 1_555 1_555 yes
C(11) C(15) C(16) C(22) -169.6(5) 1_555 1_555 1_555 1_555 yes
C(11) C(15) C(20) C(21) 176.9(5) 1_555 1_555 1_555 1_555 yes
C(11) C(15) C(20) C(22) 146.9(4) 1_555 1_555 1_555 1_555 yes
C(11) C(15) C(21) C(22) 126.4(6) 1_555 1_555 1_555 1_555 yes
C(12) C(13) C(14) C(15) -2.3(7) 1_555 1_555 1_555 1_555 yes
C(12) C(13) C(14) C(16) -1.2(4) 1_555 1_555 1_555 1_555 yes
C(12) C(13) C(14) C(17) -171.8(7) 1_555 1_555 1_555 1_555 yes
C(12) C(13) C(14) C(18) -143.4(5) 1_555 1_555 1_555 1_555 yes
C(12) C(13) C(14) C(21) -67.6(8) 1_555 1_555 1_555 1_555 yes
C(12) C(13) C(14) C(22) -13.2(10) 1_555 1_555 1_555 1_555 yes
C(12) C(13) C(15) C(16) -0.2(4) 1_555 1_555 1_555 1_555 yes
C(12) C(13) C(15) C(20) -103.2(3) 1_555 1_555 1_555 1_555 yes
C(12) C(13) C(15) C(21) -133.1(4) 1_555 1_555 1_555 1_555 yes
C(12) C(13) C(15) C(22) -164.1(8) 1_555 1_555 1_555 1_555 yes
C(12) C(13) C(16) C(22) -175.4(4) 1_555 1_555 1_555 1_555 yes
C(12) C(13) C(17) C(18) 113.6(5) 1_555 1_555 1_555 1_555 yes
C(12) C(13) C(17) C(19) 85.9(5) 1_555 1_555 1_555 1_555 yes
C(12) C(13) C(18) C(19) 36.0(7) 1_555 1_555 1_555 1_555 yes
C(12) C(14) C(15) C(16) 0.9(5) 1_555 1_555 1_555 1_555 yes
C(12) C(14) C(15) C(20) -113.4(2) 1_555 1_555 1_555 1_555 yes
C(12) C(14) C(15) C(21) -141.7(3) 1_555 1_555 1_555 1_555 yes
C(12) C(14) C(15) C(22) -170.8(5) 1_555 1_555 1_555 1_555 yes
C(12) C(14) C(16) C(22) -174.1(3) 1_555 1_555 1_555 1_555 yes
C(12) C(14) C(17) C(18) 123.7(3) 1_555 1_555 1_555 1_555 yes
C(12) C(14) C(17) C(19) 93.2(2) 1_555 1_555 1_555 1_555 yes
C(12) C(14) C(18) C(19) 66.3(5) 1_555 1_555 1_555 1_555 yes
C(12) C(14) C(21) C(22) 84.3(5) 1_555 1_555 1_555 1_555 yes
C(12) C(15) C(16) C(22) -170.9(5) 1_555 1_555 1_555 1_555 yes
C(12) C(15) C(20) C(21) -150.8(5) 1_555 1_555 1_555 1_555 yes
C(12) C(15) C(20) C(22) 179.3(4) 1_555 1_555 1_555 1_555 yes
C(12) C(15) C(21) C(22) 173.7(6) 1_555 1_555 1_555 1_555 yes
C(12) C(17) C(18) C(19) -35.0(8) 1_555 1_555 1_555 1_555 yes
C(13) C(14) C(15) C(16) 2.1(7) 1_555 1_555 1_555 1_555 yes
C(13) C(14) C(15) C(20) -112.2(4) 1_555 1_555 1_555 1_555 yes
C(13) C(14) C(15) C(21) -140.5(4) 1_555 1_555 1_555 1_555 yes
C(13) C(14) C(15) C(22) -169.6(5) 1_555 1_555 1_555 1_555 yes
C(13) C(14) C(16) C(22) -173.4(4) 1_555 1_555 1_555 1_555 yes
C(13) C(14) C(17) C(18) 128.4(6) 1_555 1_555 1_555 1_555 yes
C(13) C(14) C(17) C(19) 98.0(4) 1_555 1_555 1_555 1_555 yes
C(13) C(14) C(18) C(19) 84.3(5) 1_555 1_555 1_555 1_555 yes
C(13) C(14) C(21) C(22) 121.1(7) 1_555 1_555 1_555 1_555 yes
C(13) C(15) C(16) C(22) -170.8(5) 1_555 1_555 1_555 1_555 yes
C(13) C(15) C(20) C(21) -117.3(5) 1_555 1_555 1_555 1_555 yes
C(13) C(15) C(20) C(22) -147.3(4) 1_555 1_555 1_555 1_555 yes
C(13) C(15) C(21) C(22) -151.1(5) 1_555 1_555 1_555 1_555 yes
C(13) C(17) C(18) C(19) -65.7(7) 1_555 1_555 1_555 1_555 yes
C(14) C(15) C(16) C(22) -171.8(8) 1_555 1_555 1_555 1_555 yes
C(14) C(15) C(20) C(21) -87.1(6) 1_555 1_555 1_555 1_555 yes
C(14) C(15) C(20) C(22) -117.1(4) 1_555 1_555 1_555 1_555 yes
C(14) C(15) C(21) C(22) -128.8(6) 1_555 1_555 1_555 1_555 yes
C(14) C(17) C(18) C(19) -89.7(6) 1_555 1_555 1_555 1_555 yes
C(15) C(20) C(21) C(22) -28.8(4) 1_555 1_555 1_555 1_555 yes
